data_4107135
loop_
_publ_author_name
'Hayato Tsurugi'
'Teruhiko Saito'
'Hiromasa Tanahashi'
'John Arnold'
'Kazushi Mashima'

_publ_section_title
;
 Carbon Radical Generation by d0 Tantalum Complexes with \a-Diimine
 Ligands through Ligand-Centered Redox Processes
;
_journal_name_full 'Journal of the American Chemical Society'
_journal_page_first 18673
_journal_page_last 18683
_journal_paper_doi 10.1021/ja204665s
_journal_volume 133
_journal_year 2011
_chemical_formula_moiety 'C79 H80 Cl8 N4 Ta2'
_chemical_formula_sum 'C79 H80 Cl8 N4 Ta2'
_chemical_formula_weight 1730.97
_chemical_name_common 8c
_chemical_name_systematic
; 
 ? 
;
_space_group_IT_number 2
_symmetry_cell_setting triclinic
_symmetry_Int_Tables_number 2
_symmetry_space_group_name_Hall '-P 1'
_symmetry_space_group_name_H-M 'P -1'
_atom_sites_solution_hydrogens geom
_atom_sites_solution_primary direct
_atom_sites_solution_secondary difmap
_audit_creation_method SHELXL-97
_cell_angle_alpha 66.732(6)
_cell_angle_beta 78.476(9)
_cell_angle_gamma 80.581(9)
_cell_formula_units_Z 1
_cell_length_a 11.424(3)
_cell_length_b 12.975(3)
_cell_length_c 13.899(4)
_cell_measurement_reflns_used 4872
_cell_measurement_temperature 113(2)
_cell_measurement_theta_max 27.48
_cell_measurement_theta_min 3.03
_cell_volume 1846.2(8)
_computing_cell_refinement CrystalClear
_computing_data_collection 'CrystalClear (Rigaku Inc., 2007)'
_computing_data_reduction CrystalClear
_computing_molecular_graphics 'CrystalStructure 4.0'
_computing_publication_material 'CrystalStructure 4.0 (Rigaku, 2010)'
_computing_structure_refinement 'SHELXL97 (Sheldrick, 2008)'
_computing_structure_solution 'SHELXS97 (Sheldrick, 2008)'
_diffrn_ambient_temperature 113(2)
_diffrn_detector_area_resol_mean 7.314
_diffrn_measured_fraction_theta_full 0.967
_diffrn_measured_fraction_theta_max 0.967
_diffrn_measurement_device_type 'Rigaku Mercury70'
_diffrn_measurement_method \w
_diffrn_radiation_monochromator graphite
_diffrn_radiation_source 'fine-focus sealed tube'
_diffrn_radiation_type MoK\a
_diffrn_radiation_wavelength 0.71075
_diffrn_reflns_av_R_equivalents 0.0329
_diffrn_reflns_av_sigmaI/netI 0.0467
_diffrn_reflns_limit_h_max 14
_diffrn_reflns_limit_h_min -14
_diffrn_reflns_limit_k_max 15
_diffrn_reflns_limit_k_min -16
_diffrn_reflns_limit_l_max 18
_diffrn_reflns_limit_l_min -18
_diffrn_reflns_number 17559
_diffrn_reflns_theta_full 27.48
_diffrn_reflns_theta_max 27.48
_diffrn_reflns_theta_min 3.03
_exptl_absorpt_coefficient_mu 3.296
_exptl_absorpt_correction_T_max 0.8267
_exptl_absorpt_correction_T_min 0.3314
_exptl_absorpt_correction_type multi-scan
_exptl_absorpt_process_details 'REQAB (Rigaku, 1998)'
_exptl_crystal_colour green
_exptl_crystal_density_diffrn 1.557
_exptl_crystal_description block
_exptl_crystal_F_000 864
_exptl_crystal_size_max 0.43
_exptl_crystal_size_mid 0.34
_exptl_crystal_size_min 0.06
_refine_diff_density_max 2.025
_refine_diff_density_min -2.325
_refine_diff_density_rms 0.153
_refine_ls_extinction_method none
_refine_ls_goodness_of_fit_ref 1.127
_refine_ls_hydrogen_treatment constr
_refine_ls_matrix_type full
_refine_ls_number_parameters 433
_refine_ls_number_reflns 8184
_refine_ls_number_restraints 0
_refine_ls_restrained_S_all 1.127
_refine_ls_R_factor_all 0.0335
_refine_ls_R_factor_gt 0.0293
_refine_ls_shift/su_max 0.003
_refine_ls_shift/su_mean 0.000
_refine_ls_structure_factor_coef Fsqd
_refine_ls_weighting_details 'calc w=1/[\s^2^(Fo^2^)+(0.0478P)^2^+0.0000P] where P=(Fo^2^+2Fc^2^)/3'
_refine_ls_weighting_scheme calc
_refine_ls_wR_factor_gt 0.0715
_refine_ls_wR_factor_ref 0.0886
_reflns_number_gt 7461
_reflns_number_total 8184
_reflns_threshold_expression >2sigma(I)
_cod_data_source_file ja204665s_si_002_6.cif
_cod_data_source_block 8c
_cod_original_cell_volume 1846.3(9)
_cod_database_code 4107135

loop_
_symmetry_equiv_pos_as_xyz
'x, y, z'
'-x, -y, -z'

loop_
_atom_site_label
_atom_site_type_symbol
_atom_site_fract_x
_atom_site_fract_y
_atom_site_fract_z
_atom_site_U_iso_or_equiv
_atom_site_adp_type
_atom_site_occupancy
_atom_site_symmetry_multiplicity
_atom_site_calc_flag
_atom_site_refinement_flags
_atom_site_disorder_group
Ta1 Ta 0.639465(11) 0.845981(11) 0.728294(10) 0.01712(6) Uani 1 1 d . .
Cl1 Cl 0.56647(8) 0.66802(8) 0.82006(7) 0.02355(19) Uani 1 1 d . .
Cl2 Cl 0.49896(8) 0.91343(9) 0.83927(8) 0.0306(2) Uani 1 1 d . .
Cl3 Cl 0.54442(9) 0.86050(9) 0.59051(7) 0.0284(2) Uani 1 1 d . .
Cl4 Cl 0.69868(9) 1.02812(8) 0.62605(7) 0.0267(2) Uani 1 1 d . .
N1 N 0.8025(2) 0.7679(2) 0.6658(2) 0.0145(6) Uani 1 1 d . .
N2 N 0.7687(2) 0.8251(2) 0.8321(2) 0.0146(6) Uani 1 1 d . .
C1 C 0.9001(3) 0.7660(3) 0.7054(2) 0.0132(6) Uani 1 1 d . .
C2 C 0.8818(3) 0.7974(3) 0.7963(2) 0.0136(6) Uani 1 1 d . .
C3 C 0.9975(3) 0.7840(3) 0.8314(3) 0.0153(7) Uani 1 1 d . .
C4 C 1.0380(3) 0.7976(3) 0.9128(3) 0.0194(7) Uani 1 1 d . .
H4 H 0.9838 0.8192 0.9644 0.023 Uiso 1 1 calc R .
C5 C 1.1631(3) 0.7780(3) 0.9161(3) 0.0218(7) Uani 1 1 d . .
H5 H 1.1920 0.7872 0.9715 0.026 Uiso 1 1 calc R .
C6 C 1.2449(3) 0.7463(3) 0.8433(3) 0.0220(7) Uani 1 1 d . .
H6 H 1.3280 0.7359 0.8484 0.026 Uiso 1 1 calc R .
C7 C 1.2053(3) 0.7292(3) 0.7604(3) 0.0190(7) Uani 1 1 d . .
C8 C 1.2772(3) 0.6937(3) 0.6814(3) 0.0238(8) Uani 1 1 d . .
H8 H 1.3618 0.6800 0.6795 0.029 Uiso 1 1 calc R .
C9 C 1.2245(3) 0.6790(3) 0.6076(3) 0.0256(8) Uani 1 1 d . .
H9 H 1.2743 0.6545 0.5557 0.031 Uiso 1 1 calc R .
C10 C 1.0994(3) 0.6988(3) 0.6056(3) 0.0212(7) Uani 1 1 d . .
H10 H 1.0658 0.6876 0.5535 0.025 Uiso 1 1 calc R .
C11 C 1.0270(3) 0.7345(3) 0.6808(2) 0.0151(6) Uani 1 1 d . .
C12 C 1.0816(3) 0.7483(3) 0.7577(3) 0.0153(7) Uani 1 1 d . .
C13 C 0.8177(3) 0.7086(3) 0.5938(2) 0.0144(6) Uani 1 1 d . .
C14 C 0.8269(3) 0.5904(3) 0.6366(3) 0.0162(7) Uani 1 1 d . .
C15 C 0.8444(3) 0.5355(3) 0.5655(3) 0.0215(7) Uani 1 1 d . .
H15 H 0.8493 0.4555 0.5920 0.026 Uiso 1 1 calc R .
C16 C 0.8548(3) 0.5953(3) 0.4575(3) 0.0238(8) Uani 1 1 d . .
H16 H 0.8663 0.5563 0.4106 0.029 Uiso 1 1 calc R .
C17 C 0.8485(3) 0.7111(3) 0.4176(3) 0.0222(8) Uani 1 1 d . .
H17 H 0.8577 0.7509 0.3431 0.027 Uiso 1 1 calc R .
C18 C 0.8289(3) 0.7715(3) 0.4842(3) 0.0181(7) Uani 1 1 d . .
C19 C 0.7222(4) 0.4378(3) 0.7934(3) 0.0262(8) Uani 1 1 d . .
H19A H 0.6448 0.4814 0.7787 0.031 Uiso 1 1 calc R .
H19B H 0.7187 0.3957 0.8699 0.031 Uiso 1 1 calc R .
H19C H 0.7399 0.3851 0.7567 0.031 Uiso 1 1 calc R .
C20 C 0.9413(4) 0.4498(3) 0.7804(3) 0.0268(8) Uani 1 1 d . .
H20A H 1.0035 0.5011 0.7614 0.032 Uiso 1 1 calc R .
H20B H 0.9634 0.4006 0.7400 0.032 Uiso 1 1 calc R .
H20C H 0.9338 0.4038 0.8563 0.032 Uiso 1 1 calc R .
C21 C 0.8213(3) 0.5183(3) 0.7543(3) 0.0184(7) Uani 1 1 d . .
H21 H 0.8023 0.5699 0.7942 0.022 Uiso 1 1 calc R .
C22 C 0.7589(4) 0.9544(3) 0.3441(3) 0.0343(10) Uani 1 1 d . .
H22A H 0.6777 0.9302 0.3642 0.041 Uiso 1 1 calc R .
H22B H 0.8012 0.9325 0.2855 0.041 Uiso 1 1 calc R .
H22C H 0.7543 1.0365 0.3219 0.041 Uiso 1 1 calc R .
C23 C 0.9537(4) 0.9353(4) 0.4091(3) 0.0377(11) Uani 1 1 d . .
H23A H 0.9500 1.0177 0.3757 0.045 Uiso 1 1 calc R .
H23B H 1.0010 0.9023 0.3595 0.045 Uiso 1 1 calc R .
H23C H 0.9916 0.9096 0.4730 0.045 Uiso 1 1 calc R .
C24 C 0.8268(4) 0.8984(3) 0.4389(3) 0.0243(8) Uani 1 1 d . .
H24 H 0.7841 0.9259 0.4956 0.029 Uiso 1 1 calc R .
C25 C 0.7487(3) 0.8342(3) 0.9358(3) 0.0169(7) Uani 1 1 d . .
C26 C 0.7547(3) 0.9382(3) 0.9431(3) 0.0221(8) Uani 1 1 d . .
C27 C 0.7348(4) 0.9401(4) 1.0443(3) 0.0297(9) Uani 1 1 d . .
H27 H 0.7376 1.0090 1.0523 0.036 Uiso 1 1 calc R .
C28 C 0.7112(4) 0.8450(4) 1.1333(3) 0.0343(10) Uani 1 1 d . .
H28 H 0.6964 0.8495 1.2014 0.041 Uiso 1 1 calc R .
C29 C 0.7089(4) 0.7432(4) 1.1240(3) 0.0301(9) Uani 1 1 d . .
H29 H 0.6941 0.6777 1.1859 0.036 Uiso 1 1 calc R .
C30 C 0.7280(3) 0.7358(3) 1.0251(3) 0.0202(7) Uani 1 1 d . .
C31 C 0.6153(4) 0.5644(4) 1.0814(3) 0.0327(9) Uani 1 1 d . .
H31A H 0.6142 0.4956 1.0687 0.039 Uiso 1 1 calc R .
H31B H 0.5443 0.6159 1.0588 0.039 Uiso 1 1 calc R .
H31C H 0.6147 0.5453 1.1572 0.039 Uiso 1 1 calc R .
C32 C 0.8417(4) 0.5459(3) 1.0536(3) 0.0289(9) Uani 1 1 d . .
H32A H 0.9128 0.5835 1.0106 0.035 Uiso 1 1 calc R .
H32B H 0.8422 0.4746 1.0447 0.035 Uiso 1 1 calc R .
H32C H 0.8425 0.5310 1.1284 0.035 Uiso 1 1 calc R .
C33 C 0.7290(3) 0.6217(3) 1.0183(3) 0.0215(7) Uani 1 1 d . .
H33 H 0.7303 0.6346 0.9423 0.026 Uiso 1 1 calc R .
C34 C 0.6741(5) 1.1341(4) 0.8367(4) 0.0464(12) Uani 1 1 d . .
H34A H 0.6009 1.0992 0.8452 0.056 Uiso 1 1 calc R .
H34B H 0.6859 1.1941 0.7663 0.056 Uiso 1 1 calc R .
H34C H 0.6665 1.1660 0.8911 0.056 Uiso 1 1 calc R .
C35 C 0.8935(4) 1.0919(4) 0.8545(3) 0.0365(10) Uani 1 1 d . .
H35A H 0.9122 1.1575 0.7896 0.044 Uiso 1 1 calc R .
H35B H 0.9617 1.0340 0.8623 0.044 Uiso 1 1 calc R .
H35C H 0.8779 1.1145 0.9157 0.044 Uiso 1 1 calc R .
C36 C 0.7824(4) 1.0445(3) 0.8483(3) 0.0294(9) Uani 1 1 d . .
H36 H 0.7992 1.0253 0.7835 0.035 Uiso 1 1 calc R .
C38 C 0.4706(5) 0.4993(8) 0.4225(5) 0.066(2) Uani 1 1 d . .
C41 C 0.5235(5) 0.6871(8) 0.4187(6) 0.084(2) Uani 1 1 d . .
C37 C 0.4572(9) 0.4057(11) 0.4605(11) 0.056(3) Uani 0.50 1 d P 1
C40 C 0.5097(7) 0.5847(9) 0.4636(7) 0.035(2) Uani 0.50 1 d P 1
C39 C 0.4814(9) 0.5937(10) 0.3759(9) 0.051(3) Uani 0.50 1 d P 2

loop_
_atom_site_aniso_label
_atom_site_aniso_U_11
_atom_site_aniso_U_22
_atom_site_aniso_U_33
_atom_site_aniso_U_23
_atom_site_aniso_U_13
_atom_site_aniso_U_12
Ta1 0.01385(9) 0.01579(10) 0.02204(9) -0.00886(7) -0.00134(6) 0.00064(6)
Cl1 0.0150(4) 0.0196(5) 0.0330(5) -0.0070(4) -0.0007(3) -0.0044(4)
Cl2 0.0185(4) 0.0378(6) 0.0416(5) -0.0268(5) 0.0026(4) 0.0031(4)
Cl3 0.0271(5) 0.0315(5) 0.0288(5) -0.0109(4) -0.0102(4) -0.0024(4)
Cl4 0.0380(5) 0.0131(4) 0.0278(4) -0.0064(4) -0.0055(4) -0.0015(4)
N1 0.0142(14) 0.0099(14) 0.0175(13) -0.0055(11) 0.0008(11) 0.0012(11)
N2 0.0138(14) 0.0122(14) 0.0194(13) -0.0079(11) -0.0009(11) -0.0021(11)
C1 0.0145(16) 0.0090(15) 0.0145(14) -0.0041(12) 0.0019(12) -0.0024(13)
C2 0.0150(16) 0.0096(16) 0.0156(14) -0.0048(13) -0.0001(12) -0.0018(13)
C3 0.0140(16) 0.0118(16) 0.0193(15) -0.0057(13) -0.0005(13) -0.0018(13)
C4 0.0229(19) 0.0155(18) 0.0213(16) -0.0088(14) -0.0019(14) -0.0027(15)
C5 0.0250(19) 0.0191(19) 0.0242(17) -0.0085(15) -0.0078(14) -0.0042(15)
C6 0.0157(17) 0.0169(18) 0.0319(19) -0.0060(15) -0.0063(14) -0.0023(15)
C7 0.0159(17) 0.0125(17) 0.0254(17) -0.0047(14) 0.0002(14) -0.0029(14)
C8 0.0157(18) 0.024(2) 0.0280(18) -0.0086(16) 0.0021(14) 0.0001(15)
C9 0.0207(19) 0.027(2) 0.0268(18) -0.0133(16) 0.0062(15) -0.0001(16)
C10 0.0187(18) 0.024(2) 0.0203(16) -0.0105(15) 0.0025(13) -0.0010(15)
C11 0.0129(16) 0.0123(17) 0.0179(15) -0.0044(13) 0.0001(12) -0.0009(13)
C12 0.0150(16) 0.0092(16) 0.0195(15) -0.0041(13) 0.0006(13) -0.0028(13)
C13 0.0103(15) 0.0188(18) 0.0163(15) -0.0099(14) 0.0007(12) -0.0024(13)
C14 0.0117(16) 0.0185(18) 0.0203(16) -0.0104(14) -0.0015(12) 0.0004(14)
C15 0.0230(19) 0.0171(18) 0.0268(18) -0.0121(15) -0.0029(14) 0.0003(15)
C16 0.0219(19) 0.029(2) 0.0257(18) -0.0181(16) -0.0011(14) 0.0013(16)
C17 0.0263(19) 0.024(2) 0.0159(15) -0.0092(15) -0.0001(14) -0.0012(16)
C18 0.0179(17) 0.0185(18) 0.0182(16) -0.0081(14) -0.0001(13) -0.0025(14)
C19 0.029(2) 0.020(2) 0.0276(19) -0.0065(16) -0.0009(16) -0.0053(16)
C20 0.027(2) 0.024(2) 0.0236(18) -0.0040(16) -0.0049(15) 0.0002(17)
C21 0.0242(19) 0.0127(17) 0.0169(15) -0.0049(14) -0.0005(13) -0.0031(14)
C22 0.048(3) 0.020(2) 0.031(2) -0.0019(17) -0.0122(19) -0.0045(19)
C23 0.051(3) 0.031(2) 0.030(2) -0.0035(18) -0.0074(19) -0.019(2)
C24 0.038(2) 0.0152(18) 0.0169(16) -0.0032(14) -0.0014(15) -0.0056(16)
C25 0.0143(16) 0.0226(19) 0.0169(15) -0.0123(14) 0.0003(12) -0.0006(14)
C26 0.0201(18) 0.0221(19) 0.0283(18) -0.0164(16) -0.0010(14) 0.0015(15)
C27 0.028(2) 0.035(2) 0.036(2) -0.0272(19) -0.0007(17) 0.0005(18)
C28 0.039(2) 0.048(3) 0.0259(19) -0.026(2) 0.0027(17) -0.007(2)
C29 0.032(2) 0.038(2) 0.0184(17) -0.0110(17) 0.0026(15) -0.0074(19)
C30 0.0183(18) 0.0234(19) 0.0196(16) -0.0106(15) 0.0009(13) -0.0021(15)
C31 0.028(2) 0.034(2) 0.032(2) -0.0074(18) 0.0023(17) -0.0141(19)
C32 0.026(2) 0.020(2) 0.036(2) -0.0062(17) -0.0013(17) -0.0053(17)
C33 0.0226(19) 0.0197(19) 0.0209(16) -0.0059(15) -0.0007(14) -0.0058(15)
C34 0.055(3) 0.019(2) 0.067(3) -0.015(2) -0.017(3) -0.002(2)
C35 0.041(3) 0.031(2) 0.044(2) -0.023(2) 0.006(2) -0.012(2)
C36 0.038(2) 0.020(2) 0.036(2) -0.0162(17) -0.0024(18) -0.0059(18)
C38 0.019(3) 0.153(8) 0.047(3) -0.065(4) -0.008(2) 0.012(4)
C41 0.027(3) 0.163(8) 0.077(5) -0.068(5) -0.007(3) 0.009(4)
C37 0.017(5) 0.066(8) 0.097(10) -0.049(8) 0.005(5) -0.007(5)
C40 0.010(4) 0.071(7) 0.034(4) -0.036(5) -0.002(3) 0.008(4)
C39 0.026(5) 0.053(7) 0.054(6) -0.011(5) 0.010(5) 0.003(5)

loop_
_atom_type_symbol
_atom_type_description
_atom_type_scat_dispersion_real
_atom_type_scat_dispersion_imag
_atom_type_scat_source
C C 0.0033 0.0016 'International Tables Vol C Tables 4.2.6.8 and 6.1.1.4'
H H 0.0000 0.0000 'International Tables Vol C Tables 4.2.6.8 and 6.1.1.4'
Cl Cl 0.1484 0.1585 'International Tables Vol C Tables 4.2.6.8 and 6.1.1.4'
N N 0.0061 0.0033 'International Tables Vol C Tables 4.2.6.8 and 6.1.1.4'
Ta Ta -0.7052 6.5227 'International Tables Vol C Tables 4.2.6.8 and 6.1.1.4'

loop_
_geom_angle_atom_site_label_1
_geom_angle_atom_site_label_2
_geom_angle_atom_site_label_3
_geom_angle
_geom_angle_site_symmetry_1
_geom_angle_site_symmetry_3
N1 Ta1 N2 74.79(10) . .
N1 Ta1 Cl2 161.79(8) . .
N2 Ta1 Cl2 87.40(8) . .
N1 Ta1 Cl3 91.51(8) . .
N2 Ta1 Cl3 165.76(8) . .
Cl2 Ta1 Cl3 106.49(4) . .
N1 Ta1 Cl1 89.83(8) . .
N2 Ta1 Cl1 96.76(8) . .
Cl2 Ta1 Cl1 88.52(4) . .
Cl3 Ta1 Cl1 86.88(4) . .
N1 Ta1 Cl4 92.04(8) . .
N2 Ta1 Cl4 88.61(8) . .
Cl2 Ta1 Cl4 91.27(4) . .
Cl3 Ta1 Cl4 88.01(4) . .
Cl1 Ta1 Cl4 174.61(3) . .
C1 N1 C13 115.8(3) . .
C1 N1 Ta1 115.2(2) . .
C13 N1 Ta1 128.8(2) . .
C2 N2 C25 115.9(3) . .
C2 N2 Ta1 114.7(2) . .
C25 N2 Ta1 129.4(2) . .
N1 C1 C2 116.7(3) . .
N1 C1 C11 134.5(3) . .
C2 C1 C11 108.7(3) . .
N2 C2 C1 116.6(3) . .
N2 C2 C3 134.8(3) . .
C1 C2 C3 108.5(3) . .
C4 C3 C12 119.1(3) . .
C4 C3 C2 136.1(3) . .
C12 C3 C2 104.8(3) . .
C3 C4 C5 117.6(3) . .
C3 C4 H4 121.2 . .
C5 C4 H4 121.2 . .
C6 C5 C4 123.3(3) . .
C6 C5 H5 118.3 . .
C4 C5 H5 118.3 . .
C5 C6 C7 120.2(3) . .
C5 C6 H6 119.9 . .
C7 C6 H6 119.9 . .
C12 C7 C8 116.7(3) . .
C12 C7 C6 116.1(3) . .
C8 C7 C6 127.1(3) . .
C9 C8 C7 120.0(3) . .
C9 C8 H8 120.0 . .
C7 C8 H8 120.0 . .
C8 C9 C10 122.8(3) . .
C8 C9 H9 118.6 . .
C10 C9 H9 118.6 . .
C11 C10 C9 118.7(3) . .
C11 C10 H10 120.7 . .
C9 C10 H10 120.7 . .
C10 C11 C12 118.4(3) . .
C10 C11 C1 136.5(3) . .
C12 C11 C1 105.1(3) . .
C7 C12 C11 123.5(3) . .
C7 C12 C3 123.6(3) . .
C11 C12 C3 112.9(3) . .
C14 C13 C18 122.7(3) . .
C14 C13 N1 118.4(3) . .
C18 C13 N1 118.9(3) . .
C15 C14 C13 117.2(3) . .
C15 C14 C21 118.1(3) . .
C13 C14 C21 124.7(3) . .
C16 C15 C14 121.3(3) . .
C16 C15 H15 119.4 . .
C14 C15 H15 119.4 . .
C17 C16 C15 120.2(3) . .
C17 C16 H16 119.9 . .
C15 C16 H16 119.9 . .
C16 C17 C18 121.5(3) . .
C16 C17 H17 119.2 . .
C18 C17 H17 119.2 . .
C17 C18 C13 117.1(3) . .
C17 C18 C24 120.8(3) . .
C13 C18 C24 122.1(3) . .
C21 C19 H19A 109.5 . .
C21 C19 H19B 109.5 . .
H19A C19 H19B 109.5 . .
C21 C19 H19C 109.5 . .
H19A C19 H19C 109.5 . .
H19B C19 H19C 109.5 . .
C21 C20 H20A 109.5 . .
C21 C20 H20B 109.5 . .
H20A C20 H20B 109.5 . .
C21 C20 H20C 109.5 . .
H20A C20 H20C 109.5 . .
H20B C20 H20C 109.5 . .
C14 C21 C20 111.9(3) . .
C14 C21 C19 111.9(3) . .
C20 C21 C19 109.1(3) . .
C14 C21 H21 107.9 . .
C20 C21 H21 107.9 . .
C19 C21 H21 107.9 . .
C24 C22 H22A 109.5 . .
C24 C22 H22B 109.5 . .
H22A C22 H22B 109.5 . .
C24 C22 H22C 109.5 . .
H22A C22 H22C 109.5 . .
H22B C22 H22C 109.5 . .
C24 C23 H23A 109.5 . .
C24 C23 H23B 109.5 . .
H23A C23 H23B 109.5 . .
C24 C23 H23C 109.5 . .
H23A C23 H23C 109.5 . .
H23B C23 H23C 109.5 . .
C18 C24 C22 112.9(3) . .
C18 C24 C23 111.2(3) . .
C22 C24 C23 110.2(3) . .
C18 C24 H24 107.4 . .
C22 C24 H24 107.4 . .
C23 C24 H24 107.4 . .
C30 C25 C26 122.5(3) . .
C30 C25 N2 117.4(3) . .
C26 C25 N2 120.0(3) . .
C27 C26 C25 116.7(3) . .
C27 C26 C36 119.7(3) . .
C25 C26 C36 123.6(3) . .
C28 C27 C26 121.9(4) . .
C28 C27 H27 119.1 . .
C26 C27 H27 119.1 . .
C27 C28 C29 120.3(3) . .
C27 C28 H28 119.9 . .
C29 C28 H28 119.9 . .
C28 C29 C30 120.6(4) . .
C28 C29 H29 119.7 . .
C30 C29 H29 119.7 . .
C29 C30 C25 118.0(3) . .
C29 C30 C33 119.0(3) . .
C25 C30 C33 122.9(3) . .
C33 C31 H31A 109.5 . .
C33 C31 H31B 109.5 . .
H31A C31 H31B 109.5 . .
C33 C31 H31C 109.5 . .
H31A C31 H31C 109.5 . .
H31B C31 H31C 109.5 . .
C33 C32 H32A 109.5 . .
C33 C32 H32B 109.5 . .
H32A C32 H32B 109.5 . .
C33 C32 H32C 109.5 . .
H32A C32 H32C 109.5 . .
H32B C32 H32C 109.5 . .
C30 C33 C32 111.2(3) . .
C30 C33 C31 111.6(3) . .
C32 C33 C31 111.2(3) . .
C30 C33 H33 107.6 . .
C32 C33 H33 107.6 . .
C31 C33 H33 107.6 . .
C36 C34 H34A 109.5 . .
C36 C34 H34B 109.5 . .
H34A C34 H34B 109.5 . .
C36 C34 H34C 109.5 . .
H34A C34 H34C 109.5 . .
H34B C34 H34C 109.5 . .
C36 C35 H35A 109.5 . .
C36 C35 H35B 109.5 . .
H35A C35 H35B 109.5 . .
C36 C35 H35C 109.5 . .
H35A C35 H35C 109.5 . .
H35B C35 H35C 109.5 . .
C26 C36 C35 111.6(3) . .
C26 C36 C34 110.8(4) . .
C35 C36 C34 110.2(3) . .
C26 C36 H36 108.0 . .
C35 C36 H36 108.0 . .
C34 C36 H36 108.0 . .
C37 C38 C39 173.8(11) . .
C37 C38 C40 52.0(8) . 2_666
C39 C38 C40 134.2(9) . 2_666
C37 C38 C40 133.4(9) . .
C39 C38 C40 52.8(8) . .
C40 C38 C40 81.4(7) 2_666 .
C40 C41 C37 48.0(6) . 2_666
C40 C41 C39 48.1(6) . .
C37 C41 C39 96.1(8) 2_666 .
C38 C37 C40 81.8(9) . 2_666
C38 C37 C41 129.8(11) . 2_666
C40 C37 C41 48.0(7) 2_666 2_666
C37 C40 C41 84.0(9) 2_666 .
C37 C40 C38 46.2(7) 2_666 2_666
C41 C40 C38 130.2(8) . 2_666
C37 C40 C38 144.8(11) 2_666 .
C41 C40 C38 131.1(8) . .
C38 C40 C38 98.6(7) 2_666 .
C38 C39 C41 127.9(10) . .

loop_
_geom_bond_atom_site_label_1
_geom_bond_atom_site_label_2
_geom_bond_distance
_geom_bond_site_symmetry_2
Ta1 N1 2.164(3) .
Ta1 N2 2.179(3) .
Ta1 Cl2 2.3106(10) .
Ta1 Cl3 2.3153(10) .
Ta1 Cl1 2.3521(10) .
Ta1 Cl4 2.3554(11) .
N1 C1 1.332(4) .
N1 C13 1.455(4) .
N2 C2 1.333(4) .
N2 C25 1.462(4) .
C1 C2 1.442(4) .
C1 C11 1.451(4) .
C2 C3 1.460(5) .
C3 C4 1.384(4) .
C3 C12 1.422(4) .
C4 C5 1.418(5) .
C4 H4 0.9500 .
C5 C6 1.374(5) .
C5 H5 0.9500 .
C6 C7 1.424(5) .
C6 H6 0.9500 .
C7 C12 1.399(5) .
C7 C8 1.416(5) .
C8 C9 1.376(5) .
C8 H8 0.9500 .
C9 C10 1.414(5) .
C9 H9 0.9500 .
C10 C11 1.380(4) .
C10 H10 0.9500 .
C11 C12 1.421(4) .
C13 C14 1.402(5) .
C13 C18 1.407(4) .
C14 C15 1.399(4) .
C14 C21 1.524(5) .
C15 C16 1.381(5) .
C15 H15 0.9500 .
C16 C17 1.376(5) .
C16 H16 0.9500 .
C17 C18 1.398(4) .
C17 H17 0.9500 .
C18 C24 1.511(5) .
C19 C21 1.536(5) .
C19 H19A 0.9800 .
C19 H19B 0.9800 .
C19 H19C 0.9800 .
C20 C21 1.532(5) .
C20 H20A 0.9800 .
C20 H20B 0.9800 .
C20 H20C 0.9800 .
C21 H21 1.0000 .
C22 C24 1.527(5) .
C22 H22A 0.9800 .
C22 H22B 0.9800 .
C22 H22C 0.9800 .
C23 C24 1.527(6) .
C23 H23A 0.9800 .
C23 H23B 0.9800 .
C23 H23C 0.9800 .
C24 H24 1.0000 .
C25 C30 1.398(5) .
C25 C26 1.405(5) .
C26 C27 1.388(5) .
C26 C36 1.510(5) .
C27 C28 1.376(6) .
C27 H27 0.9500 .
C28 C29 1.382(6) .
C28 H28 0.9500 .
C29 C30 1.387(5) .
C29 H29 0.9500 .
C30 C33 1.519(5) .
C31 C33 1.535(5) .
C31 H31A 0.9800 .
C31 H31B 0.9800 .
C31 H31C 0.9800 .
C32 C33 1.524(5) .
C32 H32A 0.9800 .
C32 H32B 0.9800 .
C32 H32C 0.9800 .
C33 H33 1.0000 .
C34 C36 1.539(6) .
C34 H34A 0.9800 .
C34 H34B 0.9800 .
C34 H34C 0.9800 .
C35 C36 1.530(6) .
C35 H35A 0.9800 .
C35 H35B 0.9800 .
C35 H35C 0.9800 .
C36 H36 1.0000 .
C38 C37 1.140(13) .
C38 C39 1.151(12) .
C38 C40 1.563(11) 2_666
C38 C40 1.586(11) .
C41 C40 1.247(12) .
C41 C37 1.668(16) 2_666
C41 C39 1.711(15) .
C37 C40 1.245(15) 2_666
C37 C41 1.668(16) 2_666
C40 C37 1.246(15) 2_666
C40 C38 1.564(11) 2_666

loop_
_geom_torsion_atom_site_label_1
_geom_torsion_atom_site_label_2
_geom_torsion_atom_site_label_3
_geom_torsion_atom_site_label_4
_geom_torsion
_geom_torsion_site_symmetry_1
_geom_torsion_site_symmetry_4
N2 Ta1 N1 C1 -11.8(2) . .
Cl2 Ta1 N1 C1 -24.1(4) . .
Cl3 Ta1 N1 C1 164.3(2) . .
Cl1 Ta1 N1 C1 -108.9(2) . .
Cl4 Ta1 N1 C1 76.2(2) . .
N2 Ta1 N1 C13 162.1(3) . .
Cl2 Ta1 N1 C13 149.8(2) . .
Cl3 Ta1 N1 C13 -21.8(3) . .
Cl1 Ta1 N1 C13 65.1(3) . .
Cl4 Ta1 N1 C13 -109.9(3) . .
N1 Ta1 N2 C2 11.8(2) . .
Cl2 Ta1 N2 C2 -172.0(2) . .
Cl3 Ta1 N2 C2 -4.3(5) . .
Cl1 Ta1 N2 C2 99.8(2) . .
Cl4 Ta1 N2 C2 -80.7(2) . .
N1 Ta1 N2 C25 -166.4(3) . .
Cl2 Ta1 N2 C25 9.8(3) . .
Cl3 Ta1 N2 C25 177.4(2) . .
Cl1 Ta1 N2 C25 -78.4(3) . .
Cl4 Ta1 N2 C25 101.1(3) . .
C13 N1 C1 C2 -164.3(3) . .
Ta1 N1 C1 C2 10.4(4) . .
C13 N1 C1 C11 12.8(5) . .
Ta1 N1 C1 C11 -172.4(3) . .
C25 N2 C2 C1 167.9(3) . .
Ta1 N2 C2 C1 -10.5(4) . .
C25 N2 C2 C3 -7.6(5) . .
Ta1 N2 C2 C3 173.9(3) . .
N1 C1 C2 N2 0.1(5) . .
C11 C1 C2 N2 -177.7(3) . .
N1 C1 C2 C3 176.8(3) . .
C11 C1 C2 C3 -1.0(4) . .
N2 C2 C3 C4 -2.5(7) . .
C1 C2 C3 C4 -178.3(4) . .
N2 C2 C3 C12 177.6(4) . .
C1 C2 C3 C12 1.8(4) . .
C12 C3 C4 C5 1.8(5) . .
C2 C3 C4 C5 -178.0(4) . .
C3 C4 C5 C6 -0.1(5) . .
C4 C5 C6 C7 -1.4(6) . .
C5 C6 C7 C12 1.0(5) . .
C5 C6 C7 C8 -178.1(4) . .
C12 C7 C8 C9 -0.4(5) . .
C6 C7 C8 C9 178.7(4) . .
C7 C8 C9 C10 0.5(6) . .
C8 C9 C10 C11 0.1(6) . .
C9 C10 C11 C12 -0.9(5) . .
C9 C10 C11 C1 178.2(4) . .
N1 C1 C11 C10 3.4(7) . .
C2 C1 C11 C10 -179.4(4) . .
N1 C1 C11 C12 -177.5(4) . .
C2 C1 C11 C12 -0.2(4) . .
C8 C7 C12 C11 -0.4(5) . .
C6 C7 C12 C11 -179.6(3) . .
C8 C7 C12 C3 179.9(3) . .
C6 C7 C12 C3 0.7(5) . .
C10 C11 C12 C7 1.0(5) . .
C1 C11 C12 C7 -178.3(3) . .
C10 C11 C12 C3 -179.3(3) . .
C1 C11 C12 C3 1.4(4) . .
C4 C3 C12 C7 -2.2(5) . .
C2 C3 C12 C7 177.7(3) . .
C4 C3 C12 C11 178.1(3) . .
C2 C3 C12 C11 -2.0(4) . .
C1 N1 C13 C14 74.6(4) . .
Ta1 N1 C13 C14 -99.3(3) . .
C1 N1 C13 C18 -102.0(4) . .
Ta1 N1 C13 C18 84.1(4) . .
C18 C13 C14 C15 -2.0(5) . .
N1 C13 C14 C15 -178.5(3) . .
C18 C13 C14 C21 177.0(3) . .
N1 C13 C14 C21 0.5(5) . .
C13 C14 C15 C16 1.4(5) . .
C21 C14 C15 C16 -177.6(3) . .
C14 C15 C16 C17 0.3(6) . .
C15 C16 C17 C18 -1.5(6) . .
C16 C17 C18 C13 0.9(5) . .
C16 C17 C18 C24 177.7(4) . .
C14 C13 C18 C17 0.9(5) . .
N1 C13 C18 C17 177.3(3) . .
C14 C13 C18 C24 -175.9(3) . .
N1 C13 C18 C24 0.5(5) . .
C15 C14 C21 C20 65.6(4) . .
C13 C14 C21 C20 -113.3(4) . .
C15 C14 C21 C19 -57.2(4) . .
C13 C14 C21 C19 123.9(4) . .
C17 C18 C24 C22 42.0(5) . .
C13 C18 C24 C22 -141.3(4) . .
C17 C18 C24 C23 -82.5(4) . .
C13 C18 C24 C23 94.3(4) . .
C2 N2 C25 C30 -87.2(4) . .
Ta1 N2 C25 C30 91.0(4) . .
C2 N2 C25 C26 90.7(4) . .
Ta1 N2 C25 C26 -91.1(4) . .
C30 C25 C26 C27 -2.2(5) . .
N2 C25 C26 C27 -179.9(3) . .
C30 C25 C26 C36 177.1(3) . .
N2 C25 C26 C36 -0.6(5) . .
C25 C26 C27 C28 0.4(6) . .
C36 C26 C27 C28 -178.9(4) . .
C26 C27 C28 C29 1.3(7) . .
C27 C28 C29 C30 -1.3(7) . .
C28 C29 C30 C25 -0.5(6) . .
C28 C29 C30 C33 177.9(4) . .
C26 C25 C30 C29 2.2(5) . .
N2 C25 C30 C29 180.0(3) . .
C26 C25 C30 C33 -176.1(3) . .
N2 C25 C30 C33 1.7(5) . .
C29 C30 C33 C32 -71.6(4) . .
C25 C30 C33 C32 106.7(4) . .
C29 C30 C33 C31 53.1(5) . .
C25 C30 C33 C31 -128.6(4) . .
C27 C26 C36 C35 57.7(5) . .
C25 C26 C36 C35 -121.6(4) . .
C27 C26 C36 C34 -65.6(5) . .
C25 C26 C36 C34 115.1(4) . .
C39 C38 C37 C40 177(8) . 2_666
C40 C38 C37 C40 -1.6(13) . 2_666
C39 C38 C37 C41 178(8) . 2_666
C40 C38 C37 C41 0.2(7) 2_666 2_666
C40 C38 C37 C41 -1.4(17) . 2_666
C39 C41 C40 C37 178.4(9) . 2_666
C37 C41 C40 C38 -0.2(7) 2_666 2_666
C39 C41 C40 C38 178.2(12) . 2_666
C37 C41 C40 C38 -178.3(12) 2_666 .
C39 C41 C40 C38 0.0(7) . .
C37 C38 C40 C37 3(2) . 2_666
C39 C38 C40 C37 -177.2(16) . 2_666
C40 C38 C40 C37 1.4(12) 2_666 2_666
C37 C38 C40 C41 179.8(10) . .
C39 C38 C40 C41 -0.1(10) . .
C40 C38 C40 C41 178.5(11) 2_666 .
C37 C38 C40 C38 1.2(10) . 2_666
C39 C38 C40 C38 -178.6(9) . 2_666
C40 C38 C40 C38 0.000(2) 2_666 2_666
C37 C38 C39 C41 -179(100) . .
C40 C38 C39 C41 -1.9(16) 2_666 .
C40 C38 C39 C41 0.0(7) . .
C40 C41 C39 C38 0.0(9) . .
C37 C41 C39 C38 1.2(11) 2_666 .
